data_4126801
loop_
_publ_author_name
'Okumura, Mikiko'
'Shved, Alexander S.'
'Sarlah, David'

_publ_section_title
;
 Palladium-Catalyzed Dearomative syn-1,4-Carboamination.
;
_journal_name_full 'Journal of the American Chemical Society'
_journal_paper_doi 10.1021/jacs.7b11663
_journal_year 2017
_chemical_formula_moiety '2(C22 H21 N3 O3), C H2 Cl2'
_chemical_formula_sum 'C45 H44 Cl2 N6 O6'
_chemical_formula_weight 835.76
_space_group_crystal_system triclinic
_space_group_IT_number 2
_space_group_name_Hall '-P 1'
_space_group_name_H-M_alt 'P -1'
_symmetry_space_group_name_Hall '-P 1'
_symmetry_space_group_name_H-M 'P -1'
_atom_sites_solution_hydrogens mixed
_atom_sites_solution_primary dual
_audit_creation_date 2017-10-24
_audit_creation_method
;
Olex2 1.2
(compiled 2017.03.28 svn.r3405 for OlexSys, GUI svn.r5335)
;
_cell_angle_alpha 109.1710(10)
_cell_angle_beta 91.7910(10)
_cell_angle_gamma 101.3100(10)
_cell_formula_units_Z 2
_cell_length_a 10.6521(4)
_cell_length_b 12.9904(5)
_cell_length_c 15.8802(7)
_cell_measurement_reflns_used 30260
_cell_measurement_temperature 99.99
_cell_measurement_theta_max 26.44
_cell_measurement_theta_min 2.27
_cell_volume 2024.37(14)
_computing_cell_refinement 'SAINT v8.37A (Bruker, 2015)'
_computing_data_reduction 'SAINT v8.37A (Bruker, 2015)'
_computing_molecular_graphics 'Olex2 (Dolomanov et al., 2009)'
_computing_publication_material 'Olex2 (Dolomanov et al., 2009)'
_computing_structure_refinement 'XL (Sheldrick, 2008)'
_computing_structure_solution 'ShelXT (Sheldrick, 2015)'
_diffrn_ambient_temperature 99.99
_diffrn_detector 'Bruker Photon 100 area detector'
_diffrn_detector_type 'CCD area detector'
_diffrn_measured_fraction_theta_full 0.999
_diffrn_measured_fraction_theta_max 0.998
_diffrn_measurement_device 'photon counter area detector'
_diffrn_measurement_device_type 'Bruker D8 Venture/Photon 100'
_diffrn_measurement_method 'profile data from \f and \w scans'
_diffrn_radiation_monochromator graphite
_diffrn_radiation_probe x-ray
_diffrn_radiation_type MoK\a
_diffrn_radiation_wavelength 0.71073
_diffrn_reflns_av_R_equivalents 0.0403
_diffrn_reflns_av_unetI/netI 0.0224
_diffrn_reflns_Laue_measured_fraction_full 0.999
_diffrn_reflns_Laue_measured_fraction_max 0.998
_diffrn_reflns_limit_h_max 13
_diffrn_reflns_limit_h_min -13
_diffrn_reflns_limit_k_max 16
_diffrn_reflns_limit_k_min -16
_diffrn_reflns_limit_l_max 19
_diffrn_reflns_limit_l_min -19
_diffrn_reflns_number 56734
_diffrn_reflns_point_group_measured_fraction_full 0.999
_diffrn_reflns_point_group_measured_fraction_max 0.998
_diffrn_reflns_theta_full 25.242
_diffrn_reflns_theta_max 26.450
_diffrn_reflns_theta_min 2.270
_diffrn_source 'fine-focus sealed X-ray tube'
_diffrn_source_target Mo
_diffrn_source_type 'Siemens fine-focus sealed tube'
_diffrn_standards_number 0
_exptl_absorpt_coefficient_mu 0.219
_exptl_absorpt_correction_T_max 0.7454
_exptl_absorpt_correction_T_min 0.6994
_exptl_absorpt_correction_type multi-scan
_exptl_absorpt_process_details
'SADABS-2016/2 (Bruker,2016/2) was used for absorption correction. wR2(int) was 0.1270 before and 0.0540 after correction. The Ratio of minimum to maximum transmission is 0.9383. The \l/2 correction factor is Not present.'
_exptl_crystal_colour colourless
_exptl_crystal_colour_primary colourless
_exptl_crystal_density_diffrn 1.371
_exptl_crystal_description prism
_exptl_crystal_F_000 876
_exptl_crystal_preparation 'Recrystalized from dichloromethane/pentane.'
_exptl_crystal_size_max 0.626
_exptl_crystal_size_mid 0.227
_exptl_crystal_size_min 0.206
_refine_diff_density_max 1.187
_refine_diff_density_min -0.933
_refine_diff_density_rms 0.050
_refine_ls_extinction_coef 0.0239(9)
_refine_ls_extinction_expression Fc^*^=kFc[1+0.001xFc^2^\l^3^/sin(2\q)]^-1/4^
_refine_ls_extinction_method 'SHELXL-2014/7 (Sheldrick 2014'
_refine_ls_goodness_of_fit_ref 1.039
_refine_ls_hydrogen_treatment mixed
_refine_ls_matrix_type full
_refine_ls_number_parameters 617
_refine_ls_number_reflns 8332
_refine_ls_number_restraints 321
_refine_ls_restrained_S_all 1.028
_refine_ls_R_factor_all 0.0479
_refine_ls_R_factor_gt 0.0398
_refine_ls_shift/su_max 0.001
_refine_ls_shift/su_mean 0.000
_refine_ls_structure_factor_coef Fsqd
_refine_ls_weighting_details 'w=1/[\s^2^(Fo^2^)+(0.0293P)^2^+1.9156P] where P=(Fo^2^+2Fc^2^)/3'
_refine_ls_weighting_scheme calc
_refine_ls_wR_factor_gt 0.0885
_refine_ls_wR_factor_ref 0.0932
_reflns_Friedel_coverage 0.000
_reflns_number_gt 7230
_reflns_number_total 8332
_reflns_threshold_expression 'I > 2\s(I)'
_cod_data_source_file ja7b11663_si_003.cif
_cod_data_source_block dd58gs
_cod_database_code 4126801
_shelx_shelxl_version_number 2014/7
_shelx_space_group_comment
;
The symmetry employed for this shelxl refinement is uniquely defined
by the following loop, which should always be used as a source of
symmetry information in preference to the above space-group names.
They are only intended as comments.
;
_shelx_estimated_absorpt_t_max 0.956
_shelx_estimated_absorpt_t_min 0.875
_olex2_refinement_description
;
1. Fixed Uiso
 At 1.2 times of:
  All C(H) groups, All C(H,H) groups
 At 1.5 times of:
  All C(H,H,H) groups, All C(H,H,H,H,H,H) groups, All N(H) groups
2. Restrained distances
 C36-C37 \\sim C36-C37A
 with sigma of 0.01
 C37-C38 \\sim C37A-C38A
 with sigma of 0.01
 C37-O6 \\sim C37A-O6A
 with sigma of 0.01
 C43A-C38A \\sim C43A-C42A \\sim C43-C42 \\sim C42A-C41A \\sim C42-C41 \\sim
C41A-C40A \\sim C41-C40 ~
 C40-C39 \\sim C40A-C39A \\sim C39A-C38A \\sim C39-C38 \\sim C43-C38
 with sigma of 0.01
3. Uiso/Uaniso restraints and constraints
O6 \\sim C37 \\sim C38 \\sim C39 \\sim C40 \\sim C41 \\sim C42 \\sim C43 \\sim
O6A \\sim C37A \\sim C38A \\sim C39A \\sim C40A \\sim C41A \\sim C42A \\sim
C43A: within 2A with sigma of 0.01 and sigma for terminal atoms of 0.02
O6A \\sim O6: within 2A with sigma of 0.01 and sigma for terminal atoms of 0.02
4. Rigid body (RIGU) restrains
 O6, C37, O6A, C37A
 with sigma for 1-2 distances of 0.004 and sigma for 1-3 distances of 0.004
5. Others
 Sof(H36A)=Sof(O6A)=Sof(C37A)=Sof(C38A)=Sof(C39A)=Sof(H39A)=Sof(C40A)=
 Sof(H40A)=Sof(C41A)=Sof(H41A)=Sof(C42A)=Sof(H42A)=Sof(C43A)=Sof(H43A)=1-FVAR(1)
 Sof(H36)=Sof(O6)=Sof(C37)=Sof(C38)=Sof(C39)=Sof(H39)=Sof(C40)=Sof(H40)=
 Sof(C41)=Sof(H41)=Sof(C42)=Sof(H42)=Sof(C43)=Sof(H43)=FVAR(1)
 Sof(H35D)=Sof(H35E)=Sof(H35F)=1-FVAR(2)
 Sof(H35A)=Sof(H35B)=Sof(H35C)=FVAR(2)
6.a Ternary CH refined with riding coordinates:
 C1(H1), C8(H8), C14(H14), C23(H23), C30(H30), C36(H36), C36(H36A)
6.b Secondary CH2 refined with riding coordinates:
 C45(H45A,H45B)
6.c Aromatic/amide H refined with riding coordinates:
 C3(H3), C4(H4), C5(H5A), C6(H6), C9(H9), C10(H10), C17(H17), C18(H18),
 C19(H19), C20(H20), C21(H21), C25(H25), C26(H26), C27(H27), C28(H28), C31(H31),
  C32(H32), C39(H39), C40(H40), C41(H41), C42(H42), C43(H43), C39A(H39A),
 C40A(H40A), C41A(H41A), C42A(H42A), C43A(H43A)
6.d Disordered Me refined as rotating group:
 C35(H35A,H35B,H35C,H35D,H35E,H35F)
6.e Idealised Me refined as rotating group:
 C13(H13A,H13B,H13C), C22(H22A,H22B,H22C), C44(H44A,H44B,H44C)
;
_olex2_exptl_crystal_mounting_method 'The crystal was mounted on a loop with spindle axis of 4 5 -3.'
_olex2_submission_original_sample_id naphthalene_propiophenone_MTAD
_olex2_submission_special_instructions 'No special instructions were received'

loop_
_space_group_symop_operation_xyz
'x, y, z'
'-x, -y, -z'

loop_
_atom_site_label
_atom_site_type_symbol
_atom_site_fract_x
_atom_site_fract_y
_atom_site_fract_z
_atom_site_U_iso_or_equiv
_atom_site_adp_type
_atom_site_occupancy
_atom_site_site_symmetry_order
_atom_site_calc_flag
_atom_site_refinement_flags_posn
_atom_site_refinement_flags_adp
_atom_site_refinement_flags_occupancy
_atom_site_disorder_assembly
_atom_site_disorder_group
O1 O 0.19296(11) 0.53800(9) 0.46970(8) 0.0211(3) Uani 1 1 d . . . . .
O2 O -0.07244(11) 0.21158(9) 0.28987(7) 0.0189(2) Uani 1 1 d . . . . .
O3 O 0.06064(12) 0.39896(10) 0.80341(8) 0.0241(3) Uani 1 1 d . . . . .
N1 N 0.09554(12) 0.25086(11) 0.39993(8) 0.0139(3) Uani 1 1 d . . . . .
N2 N 0.16461(13) 0.35393(11) 0.46376(9) 0.0155(3) Uani 1 1 d . . . . .
H2 H 0.245(2) 0.3548(16) 0.4792(13) 0.023 Uiso 1 1 d R . . . .
N3 N 0.04372(12) 0.39219(11) 0.36753(9) 0.0157(3) Uani 1 1 d . . . . .
C1 C 0.03612(14) 0.16580(13) 0.43907(10) 0.0143(3) Uani 1 1 d . . . . .
H1 H -0.0223 0.1042 0.3900 0.017 Uiso 1 1 calc R . . . .
C2 C 0.13835(14) 0.11573(12) 0.46923(10) 0.0140(3) Uani 1 1 d . . . . .
C3 C 0.21967(15) 0.06928(13) 0.40690(11) 0.0175(3) Uani 1 1 d . . . . .
H3 H 0.2112 0.0725 0.3481 0.021 Uiso 1 1 calc R . . . .
C4 C 0.31199(15) 0.01895(13) 0.42936(11) 0.0190(3) Uani 1 1 d . . . . .
H4 H 0.3676 -0.0111 0.3868 0.023 Uiso 1 1 calc R . . . .
C5 C 0.32276(15) 0.01268(13) 0.51512(11) 0.0178(3) Uani 1 1 d . . . . .
H5A H 0.3851 -0.0227 0.5311 0.021 Uiso 1 1 calc R . . . .
C6 C 0.24244(15) 0.05805(13) 0.57682(11) 0.0164(3) Uani 1 1 d . . . . .
H6 H 0.2502 0.0531 0.6350 0.020 Uiso 1 1 calc R . . . .
C7 C 0.14988(14) 0.11117(12) 0.55559(10) 0.0142(3) Uani 1 1 d . . . . .
C8 C 0.06642(14) 0.16189(13) 0.62646(10) 0.0144(3) Uani 1 1 d . . . . .
H8 H 0.0189 0.1004 0.6458 0.017 Uiso 1 1 calc R . . . .
C9 C -0.03233(14) 0.21093(13) 0.59269(10) 0.0152(3) Uani 1 1 d . . . . .
H9 H -0.0892 0.2426 0.6334 0.018 Uiso 1 1 calc R . . . .
C10 C -0.04574(14) 0.21316(13) 0.51058(11) 0.0163(3) Uani 1 1 d . . . . .
H10 H -0.1110 0.2467 0.4959 0.020 Uiso 1 1 calc R . . . .
C11 C 0.14072(15) 0.43991(13) 0.43770(10) 0.0158(3) Uani 1 1 d . . . . .
C12 C 0.01130(14) 0.27781(13) 0.34547(10) 0.0141(3) Uani 1 1 d . . . . .
C13 C -0.01875(17) 0.45714(14) 0.32678(12) 0.0226(4) Uani 1 1 d . . . . .
H13A H 0.0452 0.4995 0.3006 0.034 Uiso 1 1 calc GR . . . .
H13B H -0.0577 0.5089 0.3726 0.034 Uiso 1 1 calc GR . . . .
H13C H -0.0858 0.4066 0.2797 0.034 Uiso 1 1 calc GR . . . .
C14 C 0.15119(15) 0.25139(13) 0.71118(10) 0.0156(3) Uani 1 1 d . . . . .
H14 H 0.2044 0.2125 0.7382 0.019 Uiso 1 1 calc R . . . .
C15 C 0.06243(15) 0.30034(14) 0.77944(10) 0.0175(3) Uani 1 1 d . . . . .
C16 C -0.02854(16) 0.22307(14) 0.81360(10) 0.0197(3) Uani 1 1 d . . . . .
C17 C -0.14637(17) 0.24998(17) 0.83688(12) 0.0277(4) Uani 1 1 d . . . . .
H17 H -0.1669 0.3152 0.8305 0.033 Uiso 1 1 calc R . . . .
C18 C -0.23314(19) 0.18155(18) 0.86919(13) 0.0356(5) Uani 1 1 d . . . . .
H18 H -0.3137 0.1994 0.8843 0.043 Uiso 1 1 calc R . . . .
C19 C -0.2032(2) 0.08720(18) 0.87955(13) 0.0365(5) Uani 1 1 d . . . . .
H19 H -0.2625 0.0413 0.9028 0.044 Uiso 1 1 calc R . . . .
C20 C -0.0869(2) 0.05951(17) 0.85617(13) 0.0335(4) Uani 1 1 d . . . . .
H20 H -0.0668 -0.0056 0.8630 0.040 Uiso 1 1 calc R . . . .
C21 C 0.00034(18) 0.12699(15) 0.82271(12) 0.0254(4) Uani 1 1 d . . . . .
H21 H 0.0797 0.1076 0.8060 0.030 Uiso 1 1 calc R . . . .
C22 C 0.24213(16) 0.34173(14) 0.68785(11) 0.0199(3) Uani 1 1 d . . . . .
H22A H 0.1929 0.3748 0.6545 0.030 Uiso 1 1 calc GR . . . .
H22B H 0.3058 0.3088 0.6509 0.030 Uiso 1 1 calc GR . . . .
H22C H 0.2864 0.3998 0.7431 0.030 Uiso 1 1 calc GR . . . .
O4 O 0.43997(10) 0.36471(9) 0.50290(7) 0.0165(2) Uani 1 1 d . . . . .
O5 O 0.73634(11) 0.42195(10) 0.73830(8) 0.0209(3) Uani 1 1 d . . . . .
N4 N 0.63794(12) 0.54076(11) 0.69069(8) 0.0144(3) Uani 1 1 d . . . . .
N5 N 0.53277(12) 0.52008(11) 0.62609(9) 0.0141(3) Uani 1 1 d . . . . .
H5 H 0.5390(18) 0.5676(17) 0.5987(13) 0.021 Uiso 1 1 d R . . . .
N6 N 0.58449(12) 0.36070(11) 0.61390(9) 0.0145(3) Uani 1 1 d . . . . .
C23 C 0.64854(14) 0.63566(12) 0.77551(10) 0.0141(3) Uani 1 1 d . . . . .
H23 H 0.7256 0.6367 0.8136 0.017 Uiso 1 1 calc R . . . .
C24 C 0.53341(14) 0.62482(12) 0.82827(10) 0.0135(3) Uani 1 1 d . . . . .
C25 C 0.51075(15) 0.53833(13) 0.86377(10) 0.0168(3) Uani 1 1 d . . . . .
H25 H 0.5651 0.4864 0.8521 0.020 Uiso 1 1 calc R . . . .
C26 C 0.41046(16) 0.52741(14) 0.91551(11) 0.0196(3) Uani 1 1 d . . . . .
H26 H 0.3953 0.4678 0.9386 0.023 Uiso 1 1 calc R . . . .
C27 C 0.33185(16) 0.60416(15) 0.93359(11) 0.0215(3) Uani 1 1 d . . . . .
H27 H 0.2629 0.5973 0.9693 0.026 Uiso 1 1 calc R . . . .
C28 C 0.35438(15) 0.69037(14) 0.89952(11) 0.0193(3) Uani 1 1 d . . . . .
H28 H 0.3007 0.7429 0.9126 0.023 Uiso 1 1 calc R . . . .
C29 C 0.45454(14) 0.70196(13) 0.84619(10) 0.0144(3) Uani 1 1 d . . . . .
C30 C 0.47699(14) 0.80084(13) 0.81385(10) 0.0144(3) Uani 1 1 d . . . . .
H30 H 0.4858 0.8694 0.8680 0.017 Uiso 1 1 calc R . . . .
C31 C 0.59893(15) 0.81306(13) 0.77012(10) 0.0160(3) Uani 1 1 d . . . . .
H31 H 0.6231 0.8769 0.7527 0.019 Uiso 1 1 calc R . . . .
C32 C 0.67546(15) 0.74134(13) 0.75397(10) 0.0160(3) Uani 1 1 d . . . . .
H32 H 0.7519 0.7578 0.7272 0.019 Uiso 1 1 calc R . . . .
C33 C 0.51181(14) 0.41021(13) 0.57305(10) 0.0134(3) Uani 1 1 d . . . . .
C34 C 0.66225(14) 0.43945(13) 0.68762(10) 0.0148(3) Uani 1 1 d . . . . .
C35 C 0.59505(17) 0.24476(13) 0.57684(12) 0.0216(3) Uani 1 1 d . . . . .
H35A H 0.6305 0.2224 0.6242 0.032 Uiso 0.49(2) 1 calc GR . P . .
H35B H 0.6521 0.2366 0.5290 0.032 Uiso 0.49(2) 1 calc GR . P . .
H35C H 0.5096 0.1972 0.5524 0.032 Uiso 0.49(2) 1 calc GR . P . .
H35D H 0.5643 0.2150 0.5129 0.032 Uiso 0.51(2) 1 calc GR . P . .
H35E H 0.5427 0.2009 0.6081 0.032 Uiso 0.51(2) 1 calc GR . P . .
H35F H 0.6852 0.2403 0.5846 0.032 Uiso 0.51(2) 1 calc GR . P . .
C36 C 0.35837(15) 0.79676(13) 0.75089(10) 0.0153(3) Uani 1 1 d D . . . .
H36 H 0.2794 0.7821 0.7813 0.018 Uiso 0.465(12) 1 calc R . P A 1
H36A H 0.2789 0.7842 0.7813 0.018 Uiso 0.535(12) 1 calc R . P A 2
O6 O 0.3923(15) 0.9135(13) 0.6677(8) 0.0253(18) Uani 0.465(12) 1 d D U P A 1
C37 C 0.372(3) 0.9128(8) 0.7438(9) 0.020(2) Uani 0.465(12) 1 d D U P A 1
C38 C 0.3459(19) 1.0045(8) 0.8232(9) 0.0222(16) Uani 0.465(12) 1 d D U P A 1
C39 C 0.2598(10) 0.9816(8) 0.8822(7) 0.0223(15) Uani 0.465(12) 1 d D U P A 1
H39 H 0.2174 0.9067 0.8731 0.027 Uiso 0.465(12) 1 calc R . P A 1
C40 C 0.2359(8) 1.0683(7) 0.9547(5) 0.0323(15) Uani 0.465(12) 1 d D U P A 1
H40 H 0.1776 1.0523 0.9951 0.039 Uiso 0.465(12) 1 calc R . P A 1
C41 C 0.2968(8) 1.1784(7) 0.9683(5) 0.0366(17) Uani 0.465(12) 1 d D U P A 1
H41 H 0.2815 1.2370 1.0187 0.044 Uiso 0.465(12) 1 calc R . P A 1
C42 C 0.3797(7) 1.2027(5) 0.9087(7) 0.0359(18) Uani 0.465(12) 1 d D U P A 1
H42 H 0.4205 1.2779 0.9173 0.043 Uiso 0.465(12) 1 calc R . P A 1
C43 C 0.4025(9) 1.1161(7) 0.8363(6) 0.0305(15) Uani 0.465(12) 1 d D U P A 1
H43 H 0.4579 1.1328 0.7946 0.037 Uiso 0.465(12) 1 calc R . P A 1
O6A O 0.4176(14) 0.9340(12) 0.6746(8) 0.033(2) Uani 0.535(12) 1 d D U P A 2
C37A C 0.372(3) 0.9074(7) 0.7362(8) 0.0196(19) Uani 0.535(12) 1 d D U P A 2
C38A C 0.3535(17) 1.0072(7) 0.8108(8) 0.0225(14) Uani 0.535(12) 1 d D U P A 2
C39A C 0.2877(9) 1.0035(7) 0.8843(6) 0.0303(17) Uani 0.535(12) 1 d D U P A 2
H39A H 0.2488 0.9332 0.8884 0.036 Uiso 0.535(12) 1 calc R . P A 2
C40A C 0.2780(8) 1.1012(6) 0.9519(4) 0.0354(14) Uani 0.535(12) 1 d D U P A 2
H40A H 0.2296 1.0983 1.0006 0.043 Uiso 0.535(12) 1 calc R . P A 2
C41A C 0.3401(8) 1.2024(5) 0.9466(4) 0.0347(15) Uani 0.535(12) 1 d D U P A 2
H41A H 0.3368 1.2696 0.9934 0.042 Uiso 0.535(12) 1 calc R . P A 2
C42A C 0.4070(7) 1.2075(5) 0.8743(5) 0.0355(14) Uani 0.535(12) 1 d D U P A 2
H42A H 0.4480 1.2779 0.8712 0.043 Uiso 0.535(12) 1 calc R . P A 2
C43A C 0.4142(8) 1.1102(6) 0.8063(5) 0.0275(12) Uani 0.535(12) 1 d D U P A 2
H43A H 0.4604 1.1137 0.7567 0.033 Uiso 0.535(12) 1 calc R . P A 2
C44 C 0.34277(17) 0.70320(15) 0.66079(11) 0.0228(4) Uani 1 1 d . . . . .
H44A H 0.3364 0.6317 0.6704 0.034 Uiso 1 1 calc GR . . . .
H44B H 0.4175 0.7167 0.6283 0.034 Uiso 1 1 calc GR . . . .
H44C H 0.2644 0.7009 0.6256 0.034 Uiso 1 1 calc GR . . . .
Cl1 Cl -0.01346(5) 0.73922(4) 0.89595(3) 0.03245(12) Uani 1 1 d . . . . .
Cl2 Cl -0.15353(5) 0.57859(4) 0.97086(3) 0.03852(14) Uani 1 1 d . . . . .
C45 C -0.0109(2) 0.6258(2) 0.93179(18) 0.0443(6) Uani 1 1 d . . . . .
H45A H 0.0074 0.5636 0.8812 0.053 Uiso 1 1 calc R . . . .
H45B H 0.0602 0.6478 0.9802 0.053 Uiso 1 1 calc R . . . .

loop_
_atom_site_aniso_label
_atom_site_aniso_U_11
_atom_site_aniso_U_22
_atom_site_aniso_U_33
_atom_site_aniso_U_23
_atom_site_aniso_U_13
_atom_site_aniso_U_12
O1 0.0256(6) 0.0156(6) 0.0185(6) 0.0036(5) 0.0019(5) 0.0000(5)
O2 0.0170(6) 0.0203(6) 0.0169(6) 0.0049(5) -0.0036(4) 0.0017(5)
O3 0.0291(7) 0.0204(6) 0.0219(6) 0.0042(5) 0.0028(5) 0.0089(5)
N1 0.0131(6) 0.0137(6) 0.0139(6) 0.0050(5) -0.0009(5) 0.0004(5)
N2 0.0123(6) 0.0154(7) 0.0158(6) 0.0044(5) -0.0025(5) -0.0013(5)
N3 0.0163(6) 0.0155(6) 0.0159(6) 0.0059(5) 0.0003(5) 0.0041(5)
C1 0.0132(7) 0.0138(7) 0.0150(7) 0.0055(6) 0.0003(6) -0.0001(6)
C2 0.0124(7) 0.0106(7) 0.0175(7) 0.0043(6) 0.0000(6) 0.0000(6)
C3 0.0192(8) 0.0148(8) 0.0178(8) 0.0057(6) 0.0025(6) 0.0020(6)
C4 0.0175(8) 0.0144(8) 0.0241(8) 0.0048(6) 0.0065(6) 0.0037(6)
C5 0.0159(8) 0.0124(7) 0.0261(8) 0.0076(6) 0.0013(6) 0.0040(6)
C6 0.0173(8) 0.0135(7) 0.0189(8) 0.0072(6) 0.0001(6) 0.0018(6)
C7 0.0127(7) 0.0101(7) 0.0175(7) 0.0039(6) 0.0005(6) -0.0009(6)
C8 0.0140(7) 0.0135(7) 0.0154(7) 0.0057(6) 0.0020(6) 0.0012(6)
C9 0.0105(7) 0.0159(7) 0.0174(8) 0.0041(6) 0.0016(6) 0.0012(6)
C10 0.0102(7) 0.0183(8) 0.0213(8) 0.0080(6) 0.0003(6) 0.0032(6)
C11 0.0154(7) 0.0181(8) 0.0134(7) 0.0047(6) 0.0040(6) 0.0031(6)
C12 0.0126(7) 0.0178(8) 0.0130(7) 0.0056(6) 0.0034(6) 0.0045(6)
C13 0.0256(9) 0.0209(8) 0.0245(9) 0.0102(7) -0.0012(7) 0.0086(7)
C14 0.0147(7) 0.0167(8) 0.0145(7) 0.0048(6) -0.0012(6) 0.0026(6)
C15 0.0161(8) 0.0221(8) 0.0126(7) 0.0044(6) -0.0031(6) 0.0038(6)
C16 0.0196(8) 0.0247(9) 0.0114(7) 0.0037(6) -0.0009(6) 0.0020(7)
C17 0.0229(9) 0.0349(10) 0.0209(9) 0.0039(8) 0.0034(7) 0.0055(8)
C18 0.0229(9) 0.0469(12) 0.0262(10) 0.0034(9) 0.0059(8) -0.0016(9)
C19 0.0333(11) 0.0449(12) 0.0201(9) 0.0088(9) 0.0028(8) -0.0132(9)
C20 0.0409(11) 0.0343(11) 0.0246(9) 0.0155(8) -0.0004(8) -0.0025(9)
C21 0.0261(9) 0.0311(10) 0.0201(8) 0.0119(7) 0.0004(7) 0.0037(7)
C22 0.0170(8) 0.0185(8) 0.0192(8) 0.0028(7) -0.0001(6) -0.0013(6)
O4 0.0146(5) 0.0170(5) 0.0159(5) 0.0041(4) -0.0006(4) 0.0020(4)
O5 0.0230(6) 0.0232(6) 0.0196(6) 0.0077(5) -0.0015(5) 0.0118(5)
N4 0.0150(6) 0.0151(6) 0.0130(6) 0.0033(5) -0.0014(5) 0.0063(5)
N5 0.0155(6) 0.0147(6) 0.0132(6) 0.0053(5) -0.0011(5) 0.0053(5)
N6 0.0146(6) 0.0124(6) 0.0174(6) 0.0054(5) 0.0018(5) 0.0044(5)
C23 0.0131(7) 0.0147(7) 0.0127(7) 0.0022(6) -0.0003(6) 0.0033(6)
C24 0.0134(7) 0.0146(7) 0.0095(7) 0.0013(6) -0.0018(5) 0.0016(6)
C25 0.0171(8) 0.0171(8) 0.0157(7) 0.0048(6) -0.0017(6) 0.0046(6)
C26 0.0209(8) 0.0199(8) 0.0196(8) 0.0104(7) -0.0002(6) 0.0022(6)
C27 0.0182(8) 0.0285(9) 0.0213(8) 0.0126(7) 0.0057(6) 0.0055(7)
C28 0.0174(8) 0.0236(8) 0.0200(8) 0.0090(7) 0.0040(6) 0.0089(7)
C29 0.0140(7) 0.0166(8) 0.0118(7) 0.0044(6) -0.0013(6) 0.0030(6)
C30 0.0155(7) 0.0134(7) 0.0138(7) 0.0032(6) 0.0009(6) 0.0046(6)
C31 0.0159(7) 0.0143(7) 0.0165(7) 0.0051(6) 0.0004(6) 0.0006(6)
C32 0.0134(7) 0.0169(8) 0.0160(7) 0.0047(6) 0.0022(6) 0.0006(6)
C33 0.0108(7) 0.0159(7) 0.0156(7) 0.0072(6) 0.0051(6) 0.0043(6)
C34 0.0142(7) 0.0168(8) 0.0150(7) 0.0060(6) 0.0041(6) 0.0059(6)
C35 0.0261(9) 0.0129(8) 0.0260(9) 0.0055(7) 0.0007(7) 0.0072(7)
C36 0.0159(7) 0.0169(8) 0.0142(7) 0.0043(6) 0.0005(6) 0.0079(6)
O6 0.028(5) 0.026(4) 0.033(2) 0.022(2) 0.013(3) 0.008(3)
C37 0.017(3) 0.026(3) 0.024(3) 0.018(3) 0.000(3) 0.007(3)
C38 0.026(3) 0.014(2) 0.026(3) 0.004(2) -0.008(3) 0.009(2)
C39 0.031(3) 0.017(3) 0.017(2) -0.001(2) 0.000(2) 0.013(2)
C40 0.040(3) 0.026(3) 0.025(2) -0.003(2) -0.009(2) 0.017(2)
C41 0.036(3) 0.027(3) 0.033(3) -0.011(2) -0.015(2) 0.015(3)
C42 0.035(3) 0.018(2) 0.043(4) -0.003(3) -0.009(3) 0.005(2)
C43 0.025(2) 0.023(2) 0.038(3) 0.005(3) -0.006(3) 0.0063(17)
O6A 0.026(4) 0.042(5) 0.050(3) 0.037(3) 0.015(3) 0.012(3)
C37A 0.017(3) 0.019(3) 0.023(3) 0.004(2) 0.002(3) 0.010(2)
C38A 0.023(2) 0.023(2) 0.022(3) 0.0071(18) -0.008(2) 0.0097(18)
C39A 0.039(4) 0.021(3) 0.027(2) 0.001(2) -0.008(2) 0.013(2)
C40A 0.050(3) 0.024(3) 0.0260(19) -0.003(2) -0.005(2) 0.016(2)
C41A 0.049(4) 0.023(2) 0.026(3) -0.003(2) -0.012(2) 0.014(3)
C42A 0.045(3) 0.0197(19) 0.034(3) 0.000(2) -0.017(2) 0.0087(19)
C43A 0.032(2) 0.0182(19) 0.029(3) 0.004(2) -0.011(2) 0.0069(16)
C44 0.0232(9) 0.0265(9) 0.0163(8) 0.0001(7) -0.0026(7) 0.0131(7)
Cl1 0.0326(3) 0.0289(2) 0.0341(3) 0.0132(2) 0.00202(19) -0.00128(19)
Cl2 0.0434(3) 0.0346(3) 0.0361(3) 0.0138(2) 0.0146(2) 0.0005(2)
C45 0.0359(12) 0.0507(14) 0.0673(16) 0.0370(12) 0.0266(11) 0.0247(10)

loop_
_atom_type_symbol
_atom_type_description
_atom_type_scat_dispersion_real
_atom_type_scat_dispersion_imag
_atom_type_scat_source
C C 0.0033 0.0016 'International Tables Vol C Tables 4.2.6.8 and 6.1.1.4'
H H 0.0000 0.0000 'International Tables Vol C Tables 4.2.6.8 and 6.1.1.4'
Cl Cl 0.1484 0.1585 'International Tables Vol C Tables 4.2.6.8 and 6.1.1.4'
N N 0.0061 0.0033 'International Tables Vol C Tables 4.2.6.8 and 6.1.1.4'
O O 0.0106 0.0060 'International Tables Vol C Tables 4.2.6.8 and 6.1.1.4'

loop_
_geom_angle_atom_site_label_1
_geom_angle_atom_site_label_2
_geom_angle_atom_site_label_3
_geom_angle
N2 N1 C1 114.78(11)
C12 N1 N2 106.65(12)
C12 N1 C1 115.46(12)
N1 N2 H2 114.6(13)
C11 N2 N1 108.48(12)
C11 N2 H2 118.1(13)
C11 N3 C13 123.31(13)
C12 N3 C11 111.11(13)
C12 N3 C13 125.51(13)
N1 C1 H1 107.1
N1 C1 C2 110.22(12)
N1 C1 C10 110.83(12)
C2 C1 H1 107.1
C10 C1 H1 107.1
C10 C1 C2 114.19(13)
C3 C2 C1 118.34(14)
C7 C2 C1 121.79(14)
C7 C2 C3 119.83(14)
C2 C3 H3 119.4
C4 C3 C2 121.15(15)
C4 C3 H3 119.4
C3 C4 H4 120.4
C3 C4 C5 119.29(15)
C5 C4 H4 120.4
C4 C5 H5A 120.1
C6 C5 C4 119.80(15)
C6 C5 H5A 120.1
C5 C6 H6 119.2
C5 C6 C7 121.60(15)
C7 C6 H6 119.2
C2 C7 C6 118.31(14)
C2 C7 C8 122.26(13)
C6 C7 C8 119.43(14)
C7 C8 H8 107.3
C7 C8 C14 110.90(12)
C9 C8 C7 113.34(13)
C9 C8 H8 107.3
C9 C8 C14 110.40(12)
C14 C8 H8 107.3
C8 C9 H9 117.7
C10 C9 C8 124.65(14)
C10 C9 H9 117.7
C1 C10 H10 118.2
C9 C10 C1 123.68(14)
C9 C10 H10 118.2
O1 C11 N2 127.30(15)
O1 C11 N3 126.56(15)
N2 C11 N3 106.14(13)
O2 C12 N1 125.47(14)
O2 C12 N3 128.05(14)
N3 C12 N1 106.48(13)
N3 C13 H13A 109.5
N3 C13 H13B 109.5
N3 C13 H13C 109.5
H13A C13 H13B 109.5
H13A C13 H13C 109.5
H13B C13 H13C 109.5
C8 C14 H14 108.0
C15 C14 C8 108.58(12)
C15 C14 H14 108.0
C22 C14 C8 112.26(12)
C22 C14 H14 108.0
C22 C14 C15 111.74(13)
O3 C15 C14 121.30(15)
O3 C15 C16 120.04(15)
C16 C15 C14 118.59(14)
C17 C16 C15 117.81(16)
C21 C16 C15 122.61(15)
C21 C16 C17 119.58(17)
C16 C17 H17 120.0
C18 C17 C16 119.90(19)
C18 C17 H17 120.0
C17 C18 H18 119.8
C19 C18 C17 120.32(19)
C19 C18 H18 119.8
C18 C19 H19 119.9
C18 C19 C20 120.19(18)
C20 C19 H19 119.9
C19 C20 H20 120.0
C19 C20 C21 119.98(19)
C21 C20 H20 120.0
C16 C21 H21 120.0
C20 C21 C16 120.02(18)
C20 C21 H21 120.0
C14 C22 H22A 109.5
C14 C22 H22B 109.5
C14 C22 H22C 109.5
H22A C22 H22B 109.5
H22A C22 H22C 109.5
H22B C22 H22C 109.5
N5 N4 C23 117.77(11)
C34 N4 N5 108.01(12)
C34 N4 C23 122.72(12)
N4 N5 H5 114.4(13)
C33 N5 N4 107.43(12)
C33 N5 H5 116.2(13)
C33 N6 C34 110.88(12)
C33 N6 C35 124.44(13)
C34 N6 C35 123.95(13)
N4 C23 H23 107.2
N4 C23 C24 113.29(12)
N4 C23 C32 107.98(12)
C24 C23 H23 107.2
C32 C23 H23 107.2
C32 C23 C24 113.55(13)
C25 C24 C23 118.52(13)
C29 C24 C23 121.80(14)
C29 C24 C25 119.58(14)
C24 C25 H25 119.5
C26 C25 C24 120.91(15)
C26 C25 H25 119.5
C25 C26 H26 120.2
C25 C26 C27 119.66(15)
C27 C26 H26 120.2
C26 C27 H27 120.1
C28 C27 C26 119.76(15)
C28 C27 H27 120.1
C27 C28 H28 119.3
C27 C28 C29 121.35(15)
C29 C28 H28 119.3
C24 C29 C28 118.73(14)
C24 C29 C30 122.59(14)
C28 C29 C30 118.62(14)
C29 C30 H30 107.0
C29 C30 C36 111.35(12)
C31 C30 C29 112.91(13)
C31 C30 H30 107.0
C31 C30 C36 111.20(12)
C36 C30 H30 107.0
C30 C31 H31 117.6
C32 C31 C30 124.75(14)
C32 C31 H31 117.6
C23 C32 H32 118.1
C31 C32 C23 123.79(14)
C31 C32 H32 118.1
O4 C33 N5 126.44(14)
O4 C33 N6 126.83(14)
N5 C33 N6 106.72(13)
O5 C34 N4 127.57(15)
O5 C34 N6 126.84(14)
N4 C34 N6 105.59(12)
N6 C35 H35A 109.5
N6 C35 H35B 109.5
N6 C35 H35C 109.5
N6 C35 H35D 109.5
N6 C35 H35E 109.5
N6 C35 H35F 109.5
H35A C35 H35B 109.5
H35A C35 H35C 109.5
H35A C35 H35D 141.1
H35A C35 H35E 56.3
H35A C35 H35F 56.3
H35B C35 H35C 109.5
H35B C35 H35D 56.3
H35B C35 H35E 141.1
H35B C35 H35F 56.3
H35C C35 H35D 56.3
H35C C35 H35E 56.3
H35C C35 H35F 141.1
H35D C35 H35E 109.5
H35D C35 H35F 109.5
H35E C35 H35F 109.5
C30 C36 H36 107.5
C30 C36 H36A 108.3
C37 C36 C30 107.4(11)
C37 C36 H36 107.5
C37A C36 C30 109.6(10)
C37A C36 H36A 108.3
C37A C36 C44 109.5(4)
C44 C36 C30 112.58(12)
C44 C36 H36 107.5
C44 C36 H36A 108.3
C44 C36 C37 113.9(5)
O6 C37 C36 112.5(11)
O6 C37 C38 129.2(11)
C38 C37 C36 118.0(8)
C39 C38 C37 121.1(10)
C39 C38 C43 118.6(8)
C43 C38 C37 120.1(9)
C38 C39 H39 120.0
C38 C39 C40 120.0(8)
C40 C39 H39 120.0
C39 C40 H40 119.8
C41 C40 C39 120.4(7)
C41 C40 H40 119.8
C40 C41 H41 119.9
C42 C41 C40 120.2(6)
C42 C41 H41 119.9
C41 C42 H42 120.4
C41 C42 C43 119.2(6)
C43 C42 H42 120.4
C38 C43 H43 119.2
C42 C43 C38 121.5(7)
C42 C43 H43 119.2
O6A C37A C36 128.2(11)
O6A C37A C38A 111.1(10)
C38A C37A C36 119.5(8)
C39A C38A C37A 125.0(9)
C39A C38A C43A 119.4(7)
C43A C38A C37A 115.5(7)
C38A C39A H39A 119.5
C38A C39A C40A 121.0(8)
C40A C39A H39A 119.5
C39A C40A H40A 120.7
C41A C40A C39A 118.7(6)
C41A C40A H40A 120.7
C40A C41A H41A 119.5
C40A C41A C42A 121.0(5)
C42A C41A H41A 119.5
C41A C42A H42A 119.9
C41A C42A C43A 120.1(5)
C43A C42A H42A 119.9
C38A C43A H43A 120.1
C42A C43A C38A 119.8(6)
C42A C43A H43A 120.1
C36 C44 H44A 109.5
C36 C44 H44B 109.5
C36 C44 H44C 109.5
H44A C44 H44B 109.5
H44A C44 H44C 109.5
H44B C44 H44C 109.5
Cl1 C45 H45A 108.8
Cl1 C45 H45B 108.8
Cl2 C45 Cl1 113.67(12)
Cl2 C45 H45A 108.8
Cl2 C45 H45B 108.8
H45A C45 H45B 107.7

loop_
_geom_bond_atom_site_label_1
_geom_bond_atom_site_label_2
_geom_bond_distance
O1 C11 1.2126(19)
O2 C12 1.2109(19)
O3 C15 1.215(2)
N1 N2 1.4272(18)
N1 C1 1.4863(19)
N1 C12 1.3962(19)
N2 H2 0.88(2)
N2 C11 1.376(2)
N3 C11 1.384(2)
N3 C12 1.378(2)
N3 C13 1.458(2)
C1 H1 1.0000
C1 C2 1.513(2)
C1 C10 1.497(2)
C2 C3 1.400(2)
C2 C7 1.395(2)
C3 H3 0.9500
C3 C4 1.380(2)
C4 H4 0.9500
C4 C5 1.393(2)
C5 H5A 0.9500
C5 C6 1.382(2)
C6 H6 0.9500
C6 C7 1.400(2)
C7 C8 1.515(2)
C8 H8 1.0000
C8 C9 1.501(2)
C8 C14 1.569(2)
C9 H9 0.9500
C9 C10 1.318(2)
C10 H10 0.9500
C13 H13A 0.9800
C13 H13B 0.9800
C13 H13C 0.9800
C14 H14 1.0000
C14 C15 1.523(2)
C14 C22 1.522(2)
C15 C16 1.500(2)
C16 C17 1.397(2)
C16 C21 1.393(2)
C17 H17 0.9500
C17 C18 1.384(3)
C18 H18 0.9500
C18 C19 1.383(3)
C19 H19 0.9500
C19 C20 1.384(3)
C20 H20 0.9500
C20 C21 1.390(3)
C21 H21 0.9500
C22 H22A 0.9800
C22 H22B 0.9800
C22 H22C 0.9800
O4 C33 1.2299(19)
O5 C34 1.2137(19)
N4 N5 1.4173(17)
N4 C23 1.4806(19)
N4 C34 1.376(2)
N5 H5 0.86(2)
N5 C33 1.368(2)
N6 C33 1.3681(19)
N6 C34 1.387(2)
N6 C35 1.455(2)
C23 H23 1.0000
C23 C24 1.516(2)
C23 C32 1.498(2)
C24 C25 1.399(2)
C24 C29 1.396(2)
C25 H25 0.9500
C25 C26 1.381(2)
C26 H26 0.9500
C26 C27 1.390(2)
C27 H27 0.9500
C27 C28 1.380(2)
C28 H28 0.9500
C28 C29 1.398(2)
C29 C30 1.514(2)
C30 H30 1.0000
C30 C31 1.498(2)
C30 C36 1.568(2)
C31 H31 0.9500
C31 C32 1.324(2)
C32 H32 0.9500
C35 H35A 0.9800
C35 H35B 0.9800
C35 H35C 0.9800
C35 H35D 0.9800
C35 H35E 0.9800
C35 H35F 0.9800
C36 H36 1.0000
C36 H36A 1.0000
C36 C37 1.527(6)
C36 C37A 1.511(5)
C36 C44 1.522(2)
O6 C37 1.237(7)
C37 C38 1.501(6)
C38 C39 1.392(6)
C38 C43 1.399(6)
C39 H39 0.9500
C39 C40 1.393(6)
C40 H40 0.9500
C40 C41 1.391(6)
C41 H41 0.9500
C41 C42 1.384(6)
C42 H42 0.9500
C42 C43 1.387(6)
C43 H43 0.9500
O6A C37A 1.224(7)
C37A C38A 1.493(6)
C38A C39A 1.389(6)
C38A C43A 1.393(6)
C39A H39A 0.9500
C39A C40A 1.392(6)
C40A H40A 0.9500
C40A C41A 1.381(6)
C41A H41A 0.9500
C41A C42A 1.384(5)
C42A H42A 0.9500
C42A C43A 1.384(5)
C43A H43A 0.9500
C44 H44A 0.9800
C44 H44B 0.9800
C44 H44C 0.9800
Cl1 C45 1.750(2)
Cl2 C45 1.736(2)
C45 H45A 0.9900
C45 H45B 0.9900

loop_
_geom_hbond_atom_site_label_D
_geom_hbond_atom_site_label_H
_geom_hbond_atom_site_label_A
_geom_hbond_distance_DH
_geom_hbond_distance_HA
_geom_hbond_distance_DA
_geom_hbond_angle_DHA
_geom_hbond_site_symmetry_A
N2 H2 O4 0.88(2) 2.07(2) 2.9457(17) 172.8(18) .
N5 H5 O4 0.86(2) 2.07(2) 2.8983(17) 160.6(18) 2_666

loop_
_geom_torsion_atom_site_label_1
_geom_torsion_atom_site_label_2
_geom_torsion_atom_site_label_3
_geom_torsion_atom_site_label_4
_geom_torsion
O3 C15 C16 C17 28.5(2)
O3 C15 C16 C21 -151.42(16)
N1 N2 C11 O1 -171.50(15)
N1 N2 C11 N3 8.96(16)
N1 C1 C2 C3 -54.52(18)
N1 C1 C2 C7 127.93(14)
N1 C1 C10 C9 -125.99(16)
N2 N1 C1 C2 -74.33(15)
N2 N1 C1 C10 53.07(16)
N2 N1 C12 O2 -171.66(14)
N2 N1 C12 N3 8.77(15)
C1 N1 N2 C11 -140.40(13)
C1 N1 C12 O2 -42.8(2)
C1 N1 C12 N3 137.59(13)
C1 C2 C3 C4 -177.79(14)
C1 C2 C7 C6 176.56(13)
C1 C2 C7 C8 -3.7(2)
C2 C1 C10 C9 -0.8(2)
C2 C3 C4 C5 1.1(2)
C2 C7 C8 C9 3.0(2)
C2 C7 C8 C14 -121.83(15)
C3 C2 C7 C6 -1.0(2)
C3 C2 C7 C8 178.81(14)
C3 C4 C5 C6 -0.9(2)
C4 C5 C6 C7 -0.3(2)
C5 C6 C7 C2 1.2(2)
C5 C6 C7 C8 -178.56(14)
C6 C7 C8 C9 -177.23(13)
C6 C7 C8 C14 57.93(18)
C7 C2 C3 C4 -0.2(2)
C7 C8 C9 C10 -1.4(2)
C7 C8 C14 C15 179.33(12)
C7 C8 C14 C22 55.28(17)
C8 C9 C10 C1 0.4(2)
C8 C14 C15 O3 -118.01(16)
C8 C14 C15 C16 58.95(17)
C9 C8 C14 C15 52.84(16)
C9 C8 C14 C22 -71.20(16)
C10 C1 C2 C3 179.97(13)
C10 C1 C2 C7 2.4(2)
C11 N3 C12 O2 176.99(15)
C11 N3 C12 N1 -3.46(17)
C12 N1 N2 C11 -11.18(16)
C12 N1 C1 C2 160.97(13)
C12 N1 C1 C10 -71.63(16)
C12 N3 C11 O1 176.96(15)
C12 N3 C11 N2 -3.49(17)
C13 N3 C11 O1 -6.0(2)
C13 N3 C11 N2 173.56(14)
C13 N3 C12 O2 0.0(3)
C13 N3 C12 N1 179.57(14)
C14 C8 C9 C10 123.70(16)
C14 C15 C16 C17 -148.45(15)
C14 C15 C16 C21 31.6(2)
C15 C16 C17 C18 -179.64(16)
C15 C16 C21 C20 178.92(16)
C16 C17 C18 C19 0.8(3)
C17 C16 C21 C20 -1.0(3)
C17 C18 C19 C20 -1.1(3)
C18 C19 C20 C21 0.4(3)
C19 C20 C21 C16 0.7(3)
C21 C16 C17 C18 0.3(3)
C22 C14 C15 O3 6.3(2)
C22 C14 C15 C16 -176.70(13)
N4 N5 C33 O4 -170.01(14)
N4 N5 C33 N6 10.95(16)
N4 C23 C24 C25 65.84(17)
N4 C23 C24 C29 -117.70(15)
N4 C23 C32 C31 119.35(16)
N5 N4 C23 C24 60.17(17)
N5 N4 C23 C32 -66.50(16)
N5 N4 C34 O5 -172.28(15)
N5 N4 C34 N6 7.96(16)
C23 N4 N5 C33 -156.41(13)
C23 N4 C34 O5 -30.0(2)
C23 N4 C34 N6 150.25(13)
C23 C24 C25 C26 177.28(14)
C23 C24 C29 C28 -176.44(14)
C23 C24 C29 C30 0.6(2)
C24 C23 C32 C31 -7.2(2)
C24 C25 C26 C27 -0.8(2)
C24 C29 C30 C31 -6.1(2)
C24 C29 C30 C36 119.79(15)
C25 C24 C29 C28 0.0(2)
C25 C24 C29 C30 177.01(14)
C25 C26 C27 C28 0.2(3)
C26 C27 C28 C29 0.5(3)
C27 C28 C29 C24 -0.6(2)
C27 C28 C29 C30 -177.76(15)
C28 C29 C30 C31 170.88(14)
C28 C29 C30 C36 -63.19(18)
C29 C24 C25 C26 0.7(2)
C29 C30 C31 C32 5.2(2)
C29 C30 C36 C37 163.9(6)
C29 C30 C36 C37A 168.0(5)
C29 C30 C36 C44 -69.84(17)
C30 C31 C32 C23 1.5(3)
C30 C36 C37 O6 113(2)
C30 C36 C37 C38 -74(2)
C30 C36 C37A O6A 94(2)
C30 C36 C37A C38A -72(2)
C31 C30 C36 C37 -69.2(6)
C31 C30 C36 C37A -65.1(5)
C31 C30 C36 C44 57.02(18)
C32 C23 C24 C25 -170.49(13)
C32 C23 C24 C29 6.0(2)
C33 N6 C34 O5 179.01(15)
C33 N6 C34 N4 -1.22(16)
C34 N4 N5 C33 -11.97(16)
C34 N4 C23 C24 -78.74(17)
C34 N4 C23 C32 154.59(14)
C34 N6 C33 O4 174.74(14)
C34 N6 C33 N5 -6.21(17)
C35 N6 C33 O4 4.3(2)
C35 N6 C33 N5 -176.66(14)
C35 N6 C34 O5 -10.5(2)
C35 N6 C34 N4 169.28(14)
C36 C30 C31 C32 -120.78(17)
C36 C37 C38 C39 -29(3)
C36 C37 C38 C43 154.8(19)
C36 C37A C38A C39A -21(3)
C36 C37A C38A C43A 155.8(17)
O6 C37 C38 C39 144(3)
O6 C37 C38 C43 -33(4)
C37 C38 C39 C40 -179.1(16)
C37 C38 C43 C42 179.6(16)
C38 C39 C40 C41 0.5(17)
C39 C38 C43 C42 3(2)
C39 C40 C41 C42 1.4(11)
C40 C41 C42 C43 -1.0(11)
C41 C42 C43 C38 -1.4(15)
C43 C38 C39 C40 -3(2)
O6A C37A C38A C39A 171(2)
O6A C37A C38A C43A -13(3)
C37A C38A C39A C40A 178.5(16)
C37A C38A C43A C42A -177.5(13)
C38A C39A C40A C41A -2.9(15)
C39A C38A C43A C42A -1(2)
C39A C40A C41A C42A 2.3(10)
C40A C41A C42A C43A -1.0(9)
C41A C42A C43A C38A 0.3(12)
C43A C38A C39A C40A 2(2)
C44 C36 C37 O6 -13(3)
C44 C36 C37 C38 160.9(16)
C44 C36 C37A O6A -30(3)
C44 C36 C37A C38A 163.8(16)
